data_2220344
loop_
_publ_author_name
'Zhu, Hai-Bin'
'Wang, Hai'
'Ji, Jun-Feng'

_publ_section_title
;
 3-{[4-(4-Pyridyl)pyrimidin-2-yl]sulfanylmethyl}benzoic acid
;
_journal_coeditor_code SI2127
_journal_issue 12
_journal_name_full 'Acta Crystallographica Section E'
_journal_page_first o2347
_journal_paper_doi 10.1107/S1600536808036799
_journal_volume 64
_journal_year 2008
_chemical_formula_iupac 'C17 H13 N3 O2 S'
_chemical_formula_moiety 'C17 H13 N3 O2 S'
_chemical_formula_sum 'C17 H13 N3 O2 S'
_chemical_formula_weight 323.36
_chemical_name_systematic
;
3-{[4-(4-Pyridyl)pyrimidin-2-yl]sulfanylmethyl}benzoic acid
;
_space_group_IT_number 2
_symmetry_cell_setting triclinic
_symmetry_space_group_name_Hall '-P 1'
_symmetry_space_group_name_H-M 'P -1'
_atom_sites_solution_hydrogens geom
_atom_sites_solution_primary direct
_atom_sites_solution_secondary difmap
_audit_creation_method SHELXL-97
_cell_angle_alpha 87.79(3)
_cell_angle_beta 89.90(3)
_cell_angle_gamma 80.48(3)
_cell_formula_units_Z 2
_cell_length_a 4.4130(9)
_cell_length_b 10.458(2)
_cell_length_c 16.432(3)
_cell_measurement_reflns_used 25
_cell_measurement_temperature 298(2)
_cell_measurement_theta_max 12
_cell_measurement_theta_min 9
_cell_volume 747.3(3)
_computing_cell_refinement 'CAD-4 Software (Enraf--Nonius, 1989)'
_computing_data_collection 'CAD-4 Software (Enraf--Nonius, 1989)'
_computing_data_reduction 'XCAD4 (Harms & Wocadlo, 1995)'
_computing_molecular_graphics 'SHELXL97 (Sheldrick, 2008) and DIAMOND (Brandenburg, 1999)'
_computing_publication_material 'SHELXL97 (Sheldrick, 2008) and PLATON (Spek, 2003)'
_computing_structure_refinement 'SHELXL97 (Sheldrick, 2008)'
_computing_structure_solution 'SHELXS97 (Sheldrick, 2008)'
_diffrn_ambient_temperature 298(2)
_diffrn_measured_fraction_theta_full 1.000
_diffrn_measured_fraction_theta_max 1.000
_diffrn_measurement_device_type 'Enraf--Nonius CAD-4'
_diffrn_measurement_method \w/2\q
_diffrn_radiation_monochromator graphite
_diffrn_radiation_source 'fine-focus sealed tube'
_diffrn_radiation_type MoK\a
_diffrn_radiation_wavelength 0.71073
_diffrn_reflns_av_R_equivalents 0.0481
_diffrn_reflns_av_sigmaI/netI 0.0560
_diffrn_reflns_limit_h_max 5
_diffrn_reflns_limit_h_min 0
_diffrn_reflns_limit_k_max 12
_diffrn_reflns_limit_k_min -12
_diffrn_reflns_limit_l_max 19
_diffrn_reflns_limit_l_min -19
_diffrn_reflns_number 3108
_diffrn_reflns_theta_full 25.27
_diffrn_reflns_theta_max 25.27
_diffrn_reflns_theta_min 1.24
_diffrn_standards_decay_% 1
_diffrn_standards_interval_count 200
_diffrn_standards_interval_time 120
_diffrn_standards_number 3
_exptl_absorpt_coefficient_mu 0.230
_exptl_absorpt_correction_T_max 0.9774
_exptl_absorpt_correction_T_min 0.9342
_exptl_absorpt_correction_type psi-scan
_exptl_absorpt_process_details '(North <i>et al.</i>,  1968)'
_exptl_crystal_colour colorless
_exptl_crystal_density_diffrn 1.437
_exptl_crystal_density_method 'not measured'
_exptl_crystal_description prism
_exptl_crystal_F_000 336
_exptl_crystal_size_max 0.30
_exptl_crystal_size_mid 0.10
_exptl_crystal_size_min 0.10
_refine_diff_density_max 0.354
_refine_diff_density_min -0.254
_refine_ls_extinction_method none
_refine_ls_goodness_of_fit_ref 1.044
_refine_ls_hydrogen_treatment constr
_refine_ls_matrix_type full
_refine_ls_number_parameters 208
_refine_ls_number_reflns 2724
_refine_ls_number_restraints 0
_refine_ls_restrained_S_all 1.044
_refine_ls_R_factor_all 0.1144
_refine_ls_R_factor_gt 0.0706
_refine_ls_shift/su_max 0.000
_refine_ls_shift/su_mean 0.000
_refine_ls_structure_factor_coef Fsqd
_refine_ls_weighting_details 'w=1/[\s^2^(Fo^2^)+(0.05P)^2^+P] where P=(Fo^2^+2Fc^2^)/3'
_refine_ls_weighting_scheme calc
_refine_ls_wR_factor_gt 0.1461
_refine_ls_wR_factor_ref 0.1704
_reflns_number_gt 1685
_reflns_number_total 2724
_reflns_threshold_expression I>2\s(I)
_cod_data_source_file si2127.cif
_cod_data_source_block I
_cod_depositor_comments
;
The following automatic conversions were performed:
'_symmetry_cell_setting' value 'Triclinic' changed to 'triclinic'
according to '/home/saulius/struct/CIF-dictionaries/cif_core.dic'
dictionary named 'cif_core.dic' version 2.4.1 from 2010-06-29.

Automatic conversion script
Id: cif_fix_enum 1527 2010-12-29 10:47:43Z saulius 

The following automatic conversions were performed:

'_symmetry_cell_setting' value 'Triclinic' changed to 'triclinic'
according to /home/saulius/struct/CIF-dictionaries/cif_core.dic
dictionary named 'cif_core.dic' version 2.4.1 from 2010-06-29.

Automatic conversion script
Id: cif_fix_values 1715 2011-07-08 13:25:40Z adriana 
;
_cod_original_cell_volume 747.4(3)
_cod_database_code 2220344
_cod_database_fobs_code 2220344

loop_
_symmetry_equiv_pos_as_xyz
'x, y, z'
'-x, -y, -z'

loop_
_atom_site_type_symbol
_atom_site_label
_atom_site_fract_x
_atom_site_fract_y
_atom_site_fract_z
_atom_site_U_iso_or_equiv
_atom_site_adp_type
_atom_site_calc_flag
_atom_site_refinement_flags
_atom_site_occupancy
S S 0.1838(3) 0.34695(12) 0.92472(7) 0.0633(4) Uani d . 1
O O1 0.6060(10) 0.6024(3) 0.5857(2) 0.0916(13) Uani d . 1
O O2 0.6987(9) 0.7953(3) 0.61531(19) 0.0795(11) Uani d . 1
H H2A 0.7614 0.7948 0.5683 0.119 Uiso calc R 1
N N1 1.0847(10) 0.1910(4) 0.5353(2) 0.0737(12) Uani d . 1
N N2 0.5470(7) 0.2426(3) 0.80536(18) 0.0457(8) Uani d . 1
N N3 0.5608(9) 0.1325(4) 0.9366(2) 0.0597(10) Uani d . 1
C C1 1.1506(13) 0.0803(5) 0.5789(3) 0.0832(17) Uani d . 1
H H1B 1.2665 0.0098 0.5544 0.100 Uiso calc R 1
C C2 0.9037(14) 0.2874(5) 0.5702(3) 0.0819(17) Uani d . 1
H H2B 0.8459 0.3649 0.5403 0.098 Uiso calc R 1
C C3 0.7973(11) 0.2779(4) 0.6488(3) 0.0635(13) Uani d . 1
H H3B 0.6757 0.3490 0.6713 0.076 Uiso calc R 1
C C4 0.8710(10) 0.1634(4) 0.6942(2) 0.0506(10) Uani d . 1
C C5 1.0591(12) 0.0636(5) 0.6570(3) 0.0693(14) Uani d . 1
H H5A 1.1230 -0.0148 0.6854 0.083 Uiso calc R 1
C C6 0.7669(10) 0.1494(4) 0.7790(2) 0.0470(10) Uani d . 1
C C7 0.4682(9) 0.2307(4) 0.8824(2) 0.0462(10) Uani d . 1
C C8 0.7742(11) 0.0419(4) 0.9077(2) 0.0577(12) Uani d . 1
H H8A 0.8544 -0.0276 0.9425 0.069 Uiso calc R 1
C C9 0.8839(10) 0.0436(4) 0.8303(3) 0.0558(11) Uani d . 1
H H9A 1.0315 -0.0232 0.8123 0.067 Uiso calc R 1
C C10 0.0460(9) 0.4535(4) 0.8386(3) 0.0566(11) Uani d . 1
H H10A 0.0430 0.4012 0.7912 0.068 Uiso calc R 1
H H10B -0.1644 0.4929 0.8493 0.068 Uiso calc R 1
C C11 0.2261(8) 0.5595(4) 0.8179(2) 0.0449(9) Uani d . 1
C C12 0.3212(9) 0.5779(4) 0.7389(2) 0.0448(9) Uani d . 1
H H12A 0.2784 0.5227 0.6991 0.054 Uiso calc R 1
C C13 0.4809(10) 0.6787(4) 0.7186(2) 0.0516(11) Uani d . 1
C C14 0.5392(10) 0.7623(4) 0.7761(2) 0.0516(10) Uani d . 1
H H14A 0.6428 0.8305 0.7619 0.062 Uiso calc R 1
C C15 0.4440(10) 0.7455(4) 0.8553(3) 0.0544(11) Uani d . 1
H H15A 0.4859 0.8015 0.8948 0.065 Uiso calc R 1
C C16 0.2852(10) 0.6446(4) 0.8758(3) 0.0575(12) Uani d . 1
H H16A 0.2182 0.6343 0.9290 0.069 Uiso calc R 1
C C17 0.5941(11) 0.6869(4) 0.6328(3) 0.0579(12) Uani d . 1

loop_
_atom_site_aniso_label
_atom_site_aniso_U_11
_atom_site_aniso_U_22
_atom_site_aniso_U_33
_atom_site_aniso_U_12
_atom_site_aniso_U_13
_atom_site_aniso_U_23
S 0.0761(8) 0.0604(8) 0.0493(7) -0.0024(6) 0.0165(5) 0.0109(5)
O1 0.161(4) 0.067(2) 0.0460(19) -0.016(2) 0.026(2) -0.0079(18)
O2 0.125(3) 0.060(2) 0.054(2) -0.019(2) 0.0138(19) 0.0092(16)
N1 0.104(3) 0.062(3) 0.051(2) 0.000(2) 0.025(2) 0.003(2)
N2 0.056(2) 0.0419(19) 0.0373(18) -0.0057(16) 0.0016(15) 0.0116(14)
N3 0.087(3) 0.049(2) 0.040(2) -0.006(2) -0.0012(18) 0.0092(17)
C1 0.119(5) 0.054(3) 0.067(3) 0.015(3) 0.027(3) 0.000(3)
C2 0.136(5) 0.057(3) 0.042(3) 0.012(3) 0.011(3) 0.013(2)
C3 0.091(4) 0.048(3) 0.047(3) 0.002(2) 0.010(2) 0.005(2)
C4 0.063(3) 0.041(2) 0.045(2) -0.002(2) -0.0035(19) 0.0036(18)
C5 0.094(4) 0.054(3) 0.051(3) 0.013(3) 0.017(2) 0.011(2)
C6 0.062(3) 0.039(2) 0.039(2) -0.007(2) -0.0010(18) 0.0058(17)
C7 0.056(2) 0.041(2) 0.041(2) -0.0115(19) 0.0064(18) 0.0108(18)
C8 0.085(3) 0.046(3) 0.040(2) -0.007(2) -0.010(2) 0.013(2)
C9 0.074(3) 0.037(2) 0.052(3) 0.004(2) -0.002(2) 0.0017(19)
C10 0.040(2) 0.060(3) 0.065(3) 0.001(2) 0.007(2) 0.009(2)
C11 0.033(2) 0.046(2) 0.051(2) 0.0036(17) -0.0046(17) 0.0045(19)
C12 0.049(2) 0.041(2) 0.040(2) 0.0058(18) -0.0048(17) 0.0020(17)
C13 0.064(3) 0.040(2) 0.044(2) 0.011(2) -0.0021(19) 0.0105(19)
C14 0.065(3) 0.039(2) 0.048(2) 0.000(2) 0.001(2) 0.0047(19)
C15 0.069(3) 0.043(2) 0.049(3) -0.002(2) -0.006(2) -0.0028(19)
C16 0.064(3) 0.060(3) 0.040(2) 0.016(2) 0.008(2) 0.002(2)
C17 0.074(3) 0.044(3) 0.050(3) 0.005(2) 0.001(2) 0.010(2)

loop_
_atom_type_symbol
_atom_type_description
_atom_type_scat_dispersion_real
_atom_type_scat_dispersion_imag
_atom_type_scat_source
C C 0.0033 0.0016 'International Tables Vol C Tables 4.2.6.8 and 6.1.1.4'
H H 0.0000 0.0000 'International Tables Vol C Tables 4.2.6.8 and 6.1.1.4'
N N 0.0061 0.0033 'International Tables Vol C Tables 4.2.6.8 and 6.1.1.4'
O O 0.0106 0.0060 'International Tables Vol C Tables 4.2.6.8 and 6.1.1.4'
S S 0.1246 0.1234 'International Tables Vol C Tables 4.2.6.8 and 6.1.1.4'

loop_
_geom_angle_atom_site_label_1
_geom_angle_atom_site_label_2
_geom_angle_atom_site_label_3
_geom_angle
C7 S C10 103.54(19)
C17 O2 H2A 109.5
C2 N1 C1 116.5(4)
C7 N2 C6 115.9(3)
C8 N3 C7 113.1(3)
N1 C1 C5 124.1(4)
N1 C1 H1B 118.0
C5 C1 H1B 118.0
N1 C2 C3 123.0(4)
N1 C2 H2B 118.5
C3 C2 H2B 118.5
C4 C3 C2 120.1(4)
C4 C3 H3B 119.9
C2 C3 H3B 119.9
C3 C4 C5 116.3(4)
C3 C4 C6 122.1(4)
C5 C4 C6 121.6(4)
C1 C5 C4 119.9(4)
C1 C5 H5A 120.1
C4 C5 H5A 120.1
N2 C6 C9 120.2(4)
N2 C6 C4 117.1(3)
C9 C6 C4 122.6(4)
N2 C7 N3 128.7(4)
N2 C7 S 120.5(3)
N3 C7 S 110.6(3)
N3 C8 C9 124.3(4)
N3 C8 H8A 117.9
C9 C8 H8A 117.9
C8 C9 C6 117.5(4)
C8 C9 H9A 121.3
C6 C9 H9A 121.3
C11 C10 S 116.1(3)
C11 C10 H10A 108.3
S C10 H10A 108.3
C11 C10 H10B 108.3
S C10 H10B 108.3
H10A C10 H10B 107.4
C12 C11 C16 118.9(4)
C12 C11 C10 120.0(4)
C16 C11 C10 121.0(4)
C11 C12 C13 120.4(4)
C11 C12 H12A 119.8
C13 C12 H12A 119.8
C14 C13 C12 120.4(4)
C14 C13 C17 122.4(4)
C12 C13 C17 117.1(4)
C13 C14 C15 119.8(4)
C13 C14 H14A 120.1
C15 C14 H14A 120.1
C14 C15 C16 119.8(4)
C14 C15 H15A 120.1
C16 C15 H15A 120.1
C11 C16 C15 120.6(4)
C11 C16 H16A 119.7
C15 C16 H16A 119.7
O1 C17 O2 122.4(4)
O1 C17 C13 124.5(4)
O2 C17 C13 113.0(4)

loop_
_geom_bond_atom_site_label_1
_geom_bond_atom_site_label_2
_geom_bond_distance
S C7 1.759(4)
S C10 1.809(4)
O1 C17 1.191(5)
O2 C17 1.314(5)
O2 H2A 0.8200
N1 C2 1.327(6)
N1 C1 1.327(6)
N2 C7 1.318(5)
N2 C6 1.341(5)
N3 C8 1.323(5)
N3 C7 1.344(5)
C1 C5 1.358(6)
C1 H1B 0.9300
C2 C3 1.380(6)
C2 H2B 0.9300
C3 C4 1.378(5)
C3 H3B 0.9300
C4 C5 1.383(6)
C4 C6 1.476(5)
C5 H5A 0.9300
C6 C9 1.393(5)
C8 C9 1.360(6)
C8 H8A 0.9300
C9 H9A 0.9300
C10 C11 1.496(6)
C10 H10A 0.9700
C10 H10B 0.9700
C11 C12 1.379(5)
C11 C16 1.382(6)
C12 C13 1.392(6)
C12 H12A 0.9300
C13 C14 1.365(6)
C13 C17 1.499(6)
C14 C15 1.381(5)
C14 H14A 0.9300
C15 C16 1.390(6)
C15 H15A 0.9300
C16 H16A 0.9300

loop_
_geom_hbond_atom_site_label_D
_geom_hbond_atom_site_label_H
_geom_hbond_atom_site_label_A
_geom_hbond_site_symmetry_A
_geom_hbond_distance_DH
_geom_hbond_distance_HA
_geom_hbond_distance_DA
_geom_hbond_angle_DHA
O2 H2A N1 2_766 0.82 1.84 2.659(5) 174.2
C10 H10B Cg3 1_455 0.97 2.56 3.398(5) 145

loop_
_geom_torsion_atom_site_label_1
_geom_torsion_atom_site_label_2
_geom_torsion_atom_site_label_3
_geom_torsion_atom_site_label_4
_geom_torsion
C2 N1 C1 C5 -3.9(9)
C1 N1 C2 C3 2.9(9)
N1 C2 C3 C4 -1.9(9)
C2 C3 C4 C5 1.6(7)
C2 C3 C4 C6 178.9(5)
N1 C1 C5 C4 3.9(9)
C3 C4 C5 C1 -2.5(8)
C6 C4 C5 C1 -179.9(5)
C7 N2 C6 C9 4.1(6)
C7 N2 C6 C4 -177.0(4)
C3 C4 C6 N2 13.3(6)
C5 C4 C6 N2 -169.5(4)
C3 C4 C6 C9 -167.9(4)
C5 C4 C6 C9 9.3(7)
C6 N2 C7 N3 -5.8(6)
C6 N2 C7 S 179.7(3)
C8 N3 C7 N2 4.8(7)
C8 N3 C7 S 179.7(3)
C10 S C7 N2 4.9(4)
C10 S C7 N3 -170.5(3)
C7 N3 C8 C9 -2.2(7)
N3 C8 C9 C6 1.3(7)
N2 C6 C9 C8 -2.2(6)
C4 C6 C9 C8 179.0(4)
C7 S C10 C11 -84.7(3)
S C10 C11 C12 129.7(3)
S C10 C11 C16 -53.9(5)
C16 C11 C12 C13 1.6(5)
C10 C11 C12 C13 178.1(4)
C11 C12 C13 C14 -1.5(6)
C11 C12 C13 C17 176.1(4)
C12 C13 C14 C15 1.1(6)
C17 C13 C14 C15 -176.3(4)
C13 C14 C15 C16 -1.0(6)
C12 C11 C16 C15 -1.4(6)
C10 C11 C16 C15 -177.8(4)
C14 C15 C16 C11 1.1(6)
C14 C13 C17 O1 163.6(5)
C12 C13 C17 O1 -14.0(7)
C14 C13 C17 O2 -12.5(6)
C12 C13 C17 O2 170.0(4)

loop_
_cod_related_entry_id
_cod_related_entry_database
_cod_related_entry_code
1 ChemSpider 24741139
